data_2213008
loop_
_publ_author_name
'Odaba\,so\(glu, Mustafa'
'B\"uy\"ukg\"ung\"or, Orhan'

_publ_section_title
;
 3-(Dimethylamino)isobenzofuran-1(3<i>H</i>)-one
;
_journal_coeditor_code SJ2234
_journal_issue 4
_journal_name_full 'Acta Crystallographica Section E'
_journal_page_first o1560
_journal_page_last o1561
_journal_paper_doi 10.1107/S1600536807009415
_journal_volume 63
_journal_year 2007
_chemical_formula_iupac 'C10 H11 N O2'
_chemical_formula_moiety 'C10 H11 N O2'
_chemical_formula_sum 'C10 H11 N O2'
_chemical_formula_weight 177.20
_chemical_name_systematic
;
3-(dimethylamino)isobenzofuran-1(3H)-one
;
_space_group_IT_number 4
_symmetry_cell_setting monoclinic
_symmetry_space_group_name_Hall 'P 2yb'
_symmetry_space_group_name_H-M 'P 1 21 1'
_atom_sites_solution_hydrogens geom
_atom_sites_solution_primary direct
_atom_sites_solution_secondary difmap
_audit_creation_method SHELXL-97
_cell_angle_alpha 90.00
_cell_angle_beta 110.003(9)
_cell_angle_gamma 90.00
_cell_formula_units_Z 2
_cell_length_a 7.9522(9)
_cell_length_b 5.8980(5)
_cell_length_c 10.5538(12)
_cell_measurement_reflns_used 8022
_cell_measurement_temperature 296
_cell_measurement_theta_max 27.90
_cell_measurement_theta_min 2.72
_cell_volume 465.13(9)
_computing_cell_refinement X-AREA
_computing_data_collection 'X-AREA (Stoe & Cie, 2002)'
_computing_data_reduction 'X-RED32 (Stoe & Cie, 2002)'
_computing_molecular_graphics 'ORTEP-3 for Windows (Farrugia, 1997)'
_computing_publication_material 'WinGX (Farrugia, 1999)'
_computing_structure_refinement 'SHELXL97 (Sheldrick, 1997)'
_computing_structure_solution 'SHELXS97 (Sheldrick, 1997)'
_diffrn_ambient_temperature 296
_diffrn_detector_area_resol_mean 6.67
_diffrn_measured_fraction_theta_full 0.999
_diffrn_measured_fraction_theta_max 0.999
_diffrn_measurement_device_type 'Stoe IPDSII'
_diffrn_measurement_method 'rotation \w'
_diffrn_radiation_monochromator 'plane graphite'
_diffrn_radiation_type MoK\a
_diffrn_radiation_wavelength 0.71073
_diffrn_reflns_av_R_equivalents 0.0663
_diffrn_reflns_av_sigmaI/netI 0.0300
_diffrn_reflns_limit_h_max 9
_diffrn_reflns_limit_h_min -9
_diffrn_reflns_limit_k_max 7
_diffrn_reflns_limit_k_min -7
_diffrn_reflns_limit_l_max 13
_diffrn_reflns_limit_l_min -13
_diffrn_reflns_number 8022
_diffrn_reflns_theta_full 26.00
_diffrn_reflns_theta_max 26.00
_diffrn_reflns_theta_min 2.73
_diffrn_standards_decay_% <2
_diffrn_standards_number 0
_exptl_absorpt_coefficient_mu 0.089
_exptl_absorpt_correction_T_max 0.9819
_exptl_absorpt_correction_T_min 0.9360
_exptl_absorpt_correction_type integration
_exptl_absorpt_process_details 'X-RED32 (Stoe & Cie, 2002)'
_exptl_crystal_colour colorless
_exptl_crystal_density_diffrn 1.265
_exptl_crystal_density_method 'not measured'
_exptl_crystal_description prism
_exptl_crystal_F_000 188
_exptl_crystal_size_max 0.760
_exptl_crystal_size_mid 0.460
_exptl_crystal_size_min 0.280
_refine_diff_density_max 0.149
_refine_diff_density_min -0.104
_refine_ls_extinction_coef 0.085(15)
_refine_ls_extinction_expression Fc^*^=kFc[1+0.001xFc^2^\l^3^/sin(2\q)]^-1/4^
_refine_ls_extinction_method SHELXL97
_refine_ls_goodness_of_fit_ref 1.059
_refine_ls_hydrogen_treatment constr
_refine_ls_matrix_type full
_refine_ls_number_parameters 121
_refine_ls_number_reflns 1005
_refine_ls_number_restraints 1
_refine_ls_restrained_S_all 1.058
_refine_ls_R_factor_all 0.0306
_refine_ls_R_factor_gt 0.0290
_refine_ls_shift/su_max 0.000
_refine_ls_shift/su_mean 0.000
_refine_ls_structure_factor_coef Fsqd
_refine_ls_weighting_details 'calc w=1/[\s^2^(Fo^2^)+(0.0479P)^2^+0.0188P] where P=(Fo^2^+2Fc^2^)/3'
_refine_ls_weighting_scheme calc
_refine_ls_wR_factor_gt 0.0742
_refine_ls_wR_factor_ref 0.0751
_reflns_number_gt 962
_reflns_number_total 1005
_reflns_threshold_expression I>2\s(I)
_cod_data_source_file sj2234.cif
_cod_data_source_block I
_cod_original_sg_symbol_H-M 'P 21'
_cod_database_code 2213008
_cod_database_fobs_code 2213008

loop_
_symmetry_equiv_pos_as_xyz
'x, y, z'
'-x, y+1/2, -z'

loop_
_atom_site_type_symbol
_atom_site_label
_atom_site_fract_x
_atom_site_fract_y
_atom_site_fract_z
_atom_site_U_iso_or_equiv
_atom_site_adp_type
_atom_site_calc_flag
_atom_site_refinement_flags
_atom_site_occupancy
C C1 0.5615(2) 0.2416(3) 0.63781(16) 0.0438(4) Uani d . 1
C C2 0.3835(2) 0.2604(3) 0.64953(16) 0.0404(4) Uani d . 1
C C3 0.2399(2) 0.1130(4) 0.60544(18) 0.0501(4) Uani d . 1
H H3 0.2464 -0.0205 0.5605 0.060 Uiso calc R 1
C C4 0.0869(2) 0.1719(4) 0.63081(19) 0.0561(5) Uani d . 1
H H4 -0.0120 0.0763 0.6031 0.067 Uiso calc R 1
C C5 0.0786(2) 0.3718(4) 0.69704(18) 0.0567(5) Uani d . 1
H H5 -0.0258 0.4076 0.7137 0.068 Uiso calc R 1
C C6 0.2221(2) 0.5197(4) 0.73905(17) 0.0507(4) Uani d . 1
H H6 0.2151 0.6549 0.7823 0.061 Uiso calc R 1
C C7 0.3761(2) 0.4602(3) 0.71470(15) 0.0407(4) Uani d . 1
C C8 0.5495(2) 0.5867(3) 0.74501(16) 0.0426(4) Uani d . 1
H H8 0.5279 0.7221 0.6879 0.051 Uiso calc R 1
C C9 0.6627(3) 0.4748(4) 0.97960(19) 0.0636(5) Uani d . 1
H H9A 0.7099 0.5396 1.0682 0.095 Uiso calc R 1
H H9B 0.7460 0.3659 0.9680 0.095 Uiso calc R 1
H H9C 0.5509 0.4012 0.9688 0.095 Uiso calc R 1
C C10 0.7946(3) 0.7885(4) 0.9015(2) 0.0682(6) Uani d . 1
H H10A 0.8306 0.8550 0.9898 0.102 Uiso calc R 1
H H10B 0.7700 0.9063 0.8349 0.102 Uiso calc R 1
H H10C 0.8891 0.6936 0.8943 0.102 Uiso calc R 1
N N1 0.63431(19) 0.6527(3) 0.87949(14) 0.0480(4) Uani d . 1
O O1 0.62289(17) 0.0927(3) 0.58802(14) 0.0594(4) Uani d . 1
O O2 0.65957(15) 0.4227(2) 0.69740(12) 0.0477(3) Uani d . 1

loop_
_atom_site_aniso_label
_atom_site_aniso_U_11
_atom_site_aniso_U_22
_atom_site_aniso_U_33
_atom_site_aniso_U_12
_atom_site_aniso_U_13
_atom_site_aniso_U_23
C1 0.0392(8) 0.0539(10) 0.0392(7) -0.0002(7) 0.0145(7) -0.0017(7)
C2 0.0365(8) 0.0486(9) 0.0355(7) 0.0019(7) 0.0114(6) 0.0031(7)
C3 0.0435(8) 0.0578(11) 0.0453(8) -0.0070(8) 0.0104(7) -0.0007(8)
C4 0.0376(8) 0.0752(13) 0.0512(9) -0.0105(9) 0.0098(7) 0.0044(9)
C5 0.0333(8) 0.0887(15) 0.0498(9) 0.0063(9) 0.0165(7) 0.0052(10)
C6 0.0422(8) 0.0656(12) 0.0456(8) 0.0082(8) 0.0167(7) -0.0027(8)
C7 0.0357(7) 0.0495(9) 0.0361(7) 0.0013(7) 0.0113(6) 0.0025(7)
C8 0.0388(8) 0.0456(9) 0.0437(8) 0.0013(7) 0.0145(6) 0.0002(7)
C9 0.0686(12) 0.0712(14) 0.0449(9) -0.0062(11) 0.0117(8) 0.0044(10)
C10 0.0656(13) 0.0653(13) 0.0652(12) -0.0203(11) 0.0116(10) -0.0125(11)
N1 0.0470(7) 0.0498(8) 0.0448(7) -0.0021(7) 0.0127(6) -0.0047(7)
O1 0.0527(7) 0.0667(9) 0.0630(8) 0.0043(7) 0.0251(6) -0.0172(7)
O2 0.0369(6) 0.0577(8) 0.0511(6) -0.0051(5) 0.0185(5) -0.0083(6)

loop_
_atom_type_symbol
_atom_type_description
_atom_type_scat_dispersion_real
_atom_type_scat_dispersion_imag
_atom_type_scat_source
C C 0.0033 0.0000 'International Tables Vol C Tables 4.2.6.8 and 6.1.1.4'
H H 0.0000 0.0000 'International Tables Vol C Tables 4.2.6.8 and 6.1.1.4'
N N 0.0061 0.0000 'International Tables Vol C Tables 4.2.6.8 and 6.1.1.4'
O O 0.0106 0.0000 'International Tables Vol C Tables 4.2.6.8 and 6.1.1.4'

loop_
_geom_angle_atom_site_label_1
_geom_angle_atom_site_label_2
_geom_angle_atom_site_label_3
_geom_angle
O1 C1 O2 121.65(16)
O1 C1 C2 129.53(17)
O2 C1 C2 108.80(14)
C7 C2 C3 122.37(16)
C7 C2 C1 108.32(15)
C3 C2 C1 129.32(17)
C4 C3 C2 117.31(19)
C4 C3 H3 121.3
C2 C3 H3 121.3
C3 C4 C5 120.72(18)
C3 C4 H4 119.6
C5 C4 H4 119.6
C4 C5 C6 121.53(16)
C4 C5 H5 119.2
C6 C5 H5 119.2
C7 C6 C5 117.85(19)
C7 C6 H6 121.1
C5 C6 H6 121.1
C2 C7 C6 120.21(17)
C2 C7 C8 109.82(14)
C6 C7 C8 129.94(17)
N1 C8 O2 112.57(12)
N1 C8 C7 116.24(14)
O2 C8 C7 101.91(13)
N1 C8 H8 108.6
O2 C8 H8 108.6
C7 C8 H8 108.6
N1 C9 H9A 109.5
N1 C9 H9B 109.5
H9A C9 H9B 109.5
N1 C9 H9C 109.5
H9A C9 H9C 109.5
H9B C9 H9C 109.5
N1 C10 H10A 109.5
N1 C10 H10B 109.5
H10A C10 H10B 109.5
N1 C10 H10C 109.5
H10A C10 H10C 109.5
H10B C10 H10C 109.5
C8 N1 C9 115.94(16)
C8 N1 C10 113.97(16)
C9 N1 C10 111.86(16)
C1 O2 C8 110.91(12)

loop_
_geom_bond_atom_site_label_1
_geom_bond_atom_site_label_2
_geom_bond_distance
C1 O1 1.209(2)
C1 O2 1.345(2)
C1 C2 1.467(2)
C2 C7 1.376(2)
C2 C3 1.383(3)
C3 C4 1.377(3)
C3 H3 0.9300
C4 C5 1.384(3)
C4 H4 0.9300
C5 C6 1.383(3)
C5 H5 0.9300
C6 C7 1.380(2)
C6 H6 0.9300
C7 C8 1.503(2)
C8 N1 1.402(2)
C8 O2 1.502(2)
C8 H8 0.9800
C9 N1 1.451(3)
C9 H9A 0.9600
C9 H9B 0.9600
C9 H9C 0.9600
C10 N1 1.455(3)
C10 H10A 0.9600
C10 H10B 0.9600
C10 H10C 0.9600

loop_
_geom_hbond_atom_site_label_D
_geom_hbond_atom_site_label_H
_geom_hbond_atom_site_label_A
_geom_hbond_site_symmetry_A
_geom_hbond_distance_DH
_geom_hbond_distance_HA
_geom_hbond_distance_DA
_geom_hbond_angle_DHA
C4 H4 O1 1_455 0.93 2.85 3.591(2) 137.0
C5 H5 O2 1_455 0.93 2.45 3.347(2) 162.1
C8 H8 O1 1_565 0.98 2.65 3.557(2) 154.7
C10 H10B O1 1_565 0.96 2.70 3.597(3) 156.2

loop_
_geom_torsion_atom_site_label_1
_geom_torsion_atom_site_label_2
_geom_torsion_atom_site_label_3
_geom_torsion_atom_site_label_4
_geom_torsion
O1 C1 C2 C7 179.71(17)
O2 C1 C2 C7 1.47(18)
O1 C1 C2 C3 -0.6(3)
O2 C1 C2 C3 -178.85(17)
C7 C2 C3 C4 -0.9(3)
C1 C2 C3 C4 179.51(17)
C2 C3 C4 C5 0.4(3)
C3 C4 C5 C6 0.5(3)
C4 C5 C6 C7 -1.0(3)
C3 C2 C7 C6 0.4(2)
C1 C2 C7 C6 -179.93(16)
C3 C2 C7 C8 -177.84(16)
C1 C2 C7 C8 1.87(17)
C5 C6 C7 C2 0.6(3)
C5 C6 C7 C8 178.35(16)
C2 C7 C8 N1 -126.85(16)
C6 C7 C8 N1 55.2(3)
C2 C7 C8 O2 -4.08(16)
C6 C7 C8 O2 177.95(17)
O2 C8 N1 C9 -64.84(19)
C7 C8 N1 C9 52.2(2)
O2 C8 N1 C10 67.2(2)
C7 C8 N1 C10 -175.82(16)
O1 C1 O2 C8 177.37(16)
C2 C1 O2 C8 -4.22(17)
N1 C8 O2 C1 130.32(15)
C7 C8 O2 C1 5.07(16)

loop_
_cod_related_entry_id
_cod_related_entry_database
_cod_related_entry_code
1 ChemSpider 21185314
